data_1530401
loop_
_publ_author_name
'Meerschaut, A.'
'Rabu, P.'
'Rouxel, J.'

_publ_section_title
;
 Preparation and characterization of new mixed sandwiched layered
 compounds Ln32 Nb28 S88 (Ln = La,Ce)
;
_journal_name_full 'Journal of Solid State Chemistry'
_journal_page_first 35
_journal_page_last 45
_journal_volume 78
_journal_year 1989
_chemical_formula_sum 'La32 Nb28 S88'
_space_group_IT_number 68
_symmetry_space_group_name_Hall '-C 2a 2ac'
_symmetry_space_group_name_H-M 'C c c a :2'
_cell_angle_alpha 90
_cell_angle_beta 90
_cell_angle_gamma 90
_cell_formula_units_Z 1
_cell_length_a 23.031
_cell_length_b 23.216
_cell_length_c 5.806
_cell_volume 3104.397
_citation_journal_id_ASTM JSSCBI
_cod_data_source_file Meerschaut_JSSCBI_1989_1779.cif
_cod_data_source_block La32Nb28S88
_cod_database_code 1530401

loop_
_symmetry_equiv_pos_as_xyz
x,y,z
-x+1/2,-y,z
x+1/2,-y,-z+1/2
-x,y,-z+1/2
-x,-y,-z
x-1/2,y,-z
-x-1/2,y,z-1/2
x,-y,z-1/2
x+1/2,y+1/2,z
-x+1,-y+1/2,z
x+1,-y+1/2,-z+1/2
-x+1/2,y+1/2,-z+1/2
-x+1/2,-y+1/2,-z
x,y+1/2,-z
-x,y+1/2,z-1/2
x+1/2,-y+1/2,z-1/2

loop_
_atom_site_label
_atom_site_type_symbol
_atom_site_fract_x
_atom_site_fract_y
_atom_site_fract_z
_atom_site_occupancy
_atom_site_U_iso_or_equiv
La1 La+3 0.3246 0.069 0.497 1 0.0
La2 La+3 0.1726 0.1899 0.5118 1 0.0
S4 S-2 0.0656 0.1071 0.75 1 0.0
Nb3 Nb+2 0.0003 0.18 0.575 0.5 0.0
S5 S-2 0.196 0.186 0.012 1 0.0
S2 S-2 -0.076 0.037 0.241 1 0.0
S3 S-2 0.426 0.25 0.25 1 0.0
S6 S-2 0.2997 0.069 -0.002 1 0.0
Nb2 Nb+2 -0.003 0.0946 0.076 0.5 0.0
Nb1 Nb+2 -0.003 0.028 0.575 0.5 0.0
Nb4 Nb+2 0 0.25 0.075 0.5 0.0
S1 S-2 0.0655 0.1745 0.249 1 0.0
